data_2220081
loop_
_publ_author_name
'Fabbiani, Francesca P. A.'
'Dittrich, Birger'

_publ_section_title
;Redetermination and invariom refinement of
 1-cyclopropyl-6-fluoro-4-oxo-7-(piperazin-4-ium-1-yl)-1,4-dihydroquinoline-3-carboxylate
 hexahydrate at 120 K
;
_journal_coeditor_code BI2314
_journal_issue 12
_journal_name_full 'Acta Crystallographica Section E'
_journal_page_first o2354
_journal_page_last o2355
_journal_paper_doi 10.1107/S1600536808037409
_journal_volume 64
_journal_year 2008
_chemical_formula_iupac 'C17 H18 F N3 O3, 6H2 O'
_chemical_formula_moiety 'C17 H18 F N3 O3, 6(H2 O)'
_chemical_formula_sum 'C17 H30 F N3 O9'
_chemical_formula_weight 439.44
_chemical_name_systematic
;
1-cyclopropyl-6-fluoro-4-oxo-7-(piperazin-4-ium-1-yl)-1,4-dihydroquinoline-
3-carboxylate hexahydrate
;
_space_group_IT_number 2
_symmetry_cell_setting triclinic
_symmetry_space_group_name_Hall '-P 1'
_symmetry_space_group_name_H-M 'P -1'
_atom_sites_solution_hydrogens difmap
_atom_sites_solution_primary none
_atom_sites_solution_secondary difmap
_cell_angle_alpha 94.227(2)
_cell_angle_beta 100.206(2)
_cell_angle_gamma 91.327(2)
_cell_formula_units_Z 2.0
_cell_length_a 9.5079(3)
_cell_length_b 9.9437(3)
_cell_length_c 11.0391(3)
_cell_measurement_reflns_used 9906
_cell_measurement_temperature 120
_cell_measurement_theta_max 35.837
_cell_measurement_theta_min 2.61
_cell_volume 1023.67(5)
_computing_cell_refinement 'SAINT (Bruker, 2007)'
_computing_data_collection 'APEX2 (Bruker, 2007)'
_computing_data_reduction 'SAINT (Bruker, 2007)'
_computing_molecular_graphics 'ORTEPIII (Burnett & Johnson, 1996)'
_computing_publication_material
;
XDCIF (Korits\'anszky <i>et al.</i>,  2003) and publCIF (Westrip,
2008)
;
_computing_structure_refinement
;
CRYSTALS (Betteridge <i>et al.</i>,  2003) and XD (Korits\'anszky <i>et
al.</i>,  2003)
;
_computing_structure_solution 'from known coordinates (Turel <i>et al.</i>, 1997)'
_diffrn_ambient_temperature 120
_diffrn_measured_fraction_theta_full 0.995
_diffrn_measured_fraction_theta_max 0.996
_diffrn_measurement_device_type 'Bruker APEXII'
_diffrn_measurement_method \w
_diffrn_radiation_monochromator graphite
_diffrn_radiation_source 'Mo microsource'
_diffrn_radiation_type 'Mo K\a'
_diffrn_radiation_wavelength 0.71073
_diffrn_reflns_av_R_equivalents 0.0373
_diffrn_reflns_limit_h_max 14
_diffrn_reflns_limit_h_min -14
_diffrn_reflns_limit_k_max 15
_diffrn_reflns_limit_k_min -15
_diffrn_reflns_limit_l_max 16
_diffrn_reflns_limit_l_min 0
_diffrn_reflns_number 35927
_diffrn_reflns_theta_full 32.153
_diffrn_reflns_theta_max 33.14
_diffrn_reflns_theta_min 2.055
_diffrn_standards_number 0
_exptl_absorpt_coefficient_mu 0.121
_exptl_absorpt_correction_T_max 0.996
_exptl_absorpt_correction_T_min 0.918
_exptl_absorpt_correction_type multi-scan
_exptl_absorpt_process_details '(SADABS; Sheldrick, 1996)'
_exptl_crystal_colour colourless
_exptl_crystal_density_diffrn 1.426
_exptl_crystal_density_method 'not measured'
_exptl_crystal_description plate
_exptl_crystal_F_000 468
_exptl_crystal_size_max 0.30
_exptl_crystal_size_mid 0.25
_exptl_crystal_size_min 0.03
_refine_diff_density_max 0.22
_refine_diff_density_min -0.29
_refine_ls_extinction_method none
_refine_ls_goodness_of_fit_ref 2.0889
_refine_ls_hydrogen_treatment refall
_refine_ls_matrix_type full
_refine_ls_number_parameters 391
_refine_ls_number_reflns 6705
_refine_ls_number_restraints 0
_refine_ls_R_factor_all 0.0287
_refine_ls_R_factor_gt 0.0241
_refine_ls_shift/su_max 0
_refine_ls_structure_factor_coef F
_refine_ls_weighting_details 'calc w1 = 1/[s^2^(Fo)]'
_refine_ls_weighting_scheme calc
_refine_ls_wR_factor_ref 0.0315
_reflns_number_gt 6705
_reflns_number_total 7766
_reflns_threshold_expression F>3\s(F)
_cod_data_source_file bi2314.cif
_cod_data_source_block I
_cod_original_cell_volume 1023.66(6)
_cod_original_formula_sum 'C17 H30 F1 N3 O9'
_cod_database_code 2220081
_cod_database_fobs_code 2220081

loop_
_symmetry_equiv_pos_as_xyz
x,y,z
-x,-y,-z

loop_
_atom_site_aniso_label
_atom_site_aniso_U_11
_atom_site_aniso_U_22
_atom_site_aniso_U_33
_atom_site_aniso_U_12
_atom_site_aniso_U_13
_atom_site_aniso_U_23
F(1) 0.0139(2) 0.0189(2) 0.0175(2) -0.00660(10) 0.00720(10) -0.00390(10)
O(1) 0.0106(2) 0.0146(2) 0.0204(2) -0.00230(10) 0.0016(2) -0.0033(2)
O(2) 0.0155(2) 0.0133(2) 0.0198(2) -0.0025(2) 0.0049(2) -0.0062(2)
O(3) 0.0158(2) 0.0208(2) 0.0180(2) -0.0067(2) 0.0095(2) -0.0096(2)
O(41) 0.0217(2) 0.0143(2) 0.0567(4) -0.0022(2) 0.0038(2) 0.0000(2)
O(51) 0.0192(2) 0.0240(3) 0.0313(3) -0.0029(2) -0.0015(2) -0.0065(2)
O(61) 0.0268(3) 0.0282(3) 0.0281(3) 0.0032(2) 0.0103(2) 0.0013(2)
O(71) 0.0217(2) 0.0201(2) 0.0372(3) 0.0010(2) 0.0076(2) -0.0060(2)
O(81) 0.0186(2) 0.0314(3) 0.0240(3) 0.0036(2) 0.0081(2) 0.0086(2)
O(91) 0.0157(2) 0.0172(2) 0.0161(2) -0.0035(2) 0.0008(2) 0.0002(2)
N(1) 0.0100(2) 0.0119(2) 0.0094(2) -0.0008(2) 0.0026(2) 0.0000(2)
N(2) 0.0087(2) 0.0111(2) 0.0125(2) -0.0006(2) 0.0021(2) -0.0019(2)
N(3) 0.0105(2) 0.0127(2) 0.0129(2) -0.0005(2) 0.0007(2) -0.0020(2)
C(1) 0.0107(2) 0.0133(2) 0.0121(2) -0.0001(2) 0.0039(2) -0.0003(2)
C(2) 0.0110(2) 0.0197(3) 0.0217(3) -0.0010(2) 0.0069(2) -0.0033(2)
C(3) 0.0140(2) 0.0145(3) 0.0196(3) 0.0016(2) 0.0053(2) -0.0019(2)
C(4) 0.0087(2) 0.0105(2) 0.0107(2) -0.0005(2) 0.0023(2) -0.0009(2)
C(5) 0.0095(2) 0.0107(2) 0.0133(2) -0.0014(2) 0.0028(2) -0.0007(2)
C(6) 0.0097(2) 0.0102(2) 0.0123(2) -0.0016(2) 0.0026(2) -0.0019(2)
C(7) 0.0108(2) 0.0099(2) 0.0134(2) -0.0012(2) 0.0022(2) -0.0012(2)
C(8) 0.0105(2) 0.0117(2) 0.0119(2) -0.0011(2) 0.0033(2) -0.0032(2)
C(9) 0.0092(2) 0.0106(2) 0.0111(2) -0.0010(2) 0.0024(2) -0.0019(2)
C(10) 0.0101(2) 0.0139(2) 0.0130(2) -0.0022(2) 0.0045(2) -0.0028(2)
C(11) 0.0100(2) 0.0133(2) 0.0127(2) -0.0022(2) 0.0041(2) -0.0018(2)
C(12) 0.0089(2) 0.0109(2) 0.0112(2) -0.0006(2) 0.0025(2) -0.0016(2)
C(13) 0.0092(2) 0.0122(2) 0.0137(2) -0.0001(2) 0.0026(2) -0.0025(2)
C(14) 0.0111(2) 0.0114(2) 0.0153(3) 0.0009(2) 0.0006(2) -0.0022(2)
C(15) 0.0096(2) 0.0145(3) 0.0136(2) -0.0019(2) 0.0020(2) -0.0016(2)
C(16) 0.0090(2) 0.0121(2) 0.0146(3) 0.0007(2) 0.0016(2) -0.0018(2)
C(17) 0.0090(2) 0.0111(2) 0.0118(2) -0.0013(2) 0.0019(2) -0.0016(2)

loop_
_atom_site_label
_atom_site_fract_x
_atom_site_fract_y
_atom_site_fract_z
_atom_site_U_iso_or_equiv
_atom_site_occupancy
F(1) -0.33045(4) 0.12852(4) 0.58299(3) 0.017 1
O(1) 0.40535(4) 0.62476(4) 0.78894(4) 0.016 1
O(2) 0.20874(4) 0.70663(4) 0.84664(4) 0.017 1
O(3) -0.01084(5) 0.50635(4) 0.80861(4) 0.018 1
O(41) 0.51207(6) 0.36492(5) 0.80865(6) 0.032 1
O(51) 0.67335(6) 0.70056(6) 0.93720(5) 0.026 1
O(61) -0.12179(6) 0.06543(6) -0.12561(5) 0.028 1
O(71) -0.05227(6) 0.79577(5) 0.91011(5) 0.027 1
O(81) -0.21443(5) 0.44232(6) 0.94044(5) 0.024 1
O(91) -0.35014(5) 0.08636(5) 0.00415(4) 0.017 1
N(1) 0.17346(5) 0.36898(5) 0.51490(4) 0.011 1
N(2) -0.22506(5) 0.04178(5) 0.37452(4) 0.011 1
N(3) -0.37382(5) -0.12031(5) 0.16130(5) 0.012 1
C(1) 0.23877(6) 0.33110(6) 0.40859(5) 0.012 1
C(2) 0.39731(6) 0.31298(7) 0.42941(6) 0.018 1
C(3) 0.29514(6) 0.19203(6) 0.39590(6) 0.016 1
C(4) 0.04233(5) 0.31170(5) 0.52812(5) 0.01 1
C(5) 0.23769(6) 0.46656(5) 0.59958(5) 0.011 1
C(6) 0.18357(6) 0.51677(5) 0.70044(5) 0.011 1
C(7) 0.27219(6) 0.62394(5) 0.78547(5) 0.012 1
C(8) 0.04741(6) 0.46515(6) 0.72033(5) 0.012 1
C(9) -0.02011(5) 0.35741(5) 0.62955(5) 0.01 1
C(10) -0.14985(6) 0.29436(6) 0.64428(5) 0.012 1
C(11) -0.21170(6) 0.19255(6) 0.56113(5) 0.012 1
C(12) -0.15499(6) 0.14755(5) 0.45515(5) 0.011 1
C(13) -0.14735(6) -0.01330(6) 0.27971(5) 0.012 1
C(14) -0.22196(6) -0.14286(6) 0.21485(5) 0.013 1
C(15) -0.44960(6) -0.06561(6) 0.26046(5) 0.013 1
C(16) -0.37577(6) 0.06451(6) 0.32136(5) 0.012 1
C(17) -0.02664(6) 0.20945(5) 0.44071(5) 0.011 1
H(311) -0.4250(10) -0.2100(10) 0.1250(10) 0.043(3) 1
H(312) -0.3779(9) -0.0550(9) 0.0933(9) 0.027(2) 1
H(11) 0.1918(9) 0.3733(8) 0.3296(8) 0.029(2) 1
H(21) 0.4516(9) 0.3257(8) 0.5233(8) 0.029(2) 1
H(22) 0.4485(9) 0.3462(9) 0.3602(9) 0.037(2) 1
H(31) 0.2831(9) 0.1433(9) 0.3068(9) 0.033(2) 1
H(32) 0.2849(9) 0.1304(9) 0.4675(8) 0.035(2) 1
H(51) 0.3399(9) 0.5067(9) 0.5852(7) 0.028(2) 1
H(101) -0.1957(9) 0.3228(9) 0.7198(8) 0.031(2) 1
H(131) -0.0424(9) -0.0394(9) 0.3266(8) 0.029(2) 1
H(132) -0.1367(9) 0.0571(9) 0.2100(8) 0.028(2) 1
H(141) -0.1715(9) -0.1792(9) 0.1422(8) 0.030(2) 1
H(142) -0.2228(9) -0.2200(9) 0.2761(8) 0.028(2) 1
H(151) -0.4442(9) -0.1406(9) 0.3245(8) 0.034(2) 1
H(152) -0.5590(10) -0.0490(10) 0.2190(10) 0.039(2) 1
H(161) -0.3774(9) 0.1389(9) 0.2537(8) 0.030(2) 1
H(162) -0.4302(9) 0.0975(8) 0.3918(8) 0.031(2) 1
H(171) 0.0170(8) 0.1819(8) 0.3589(8) 0.022(2) 1
H(411) 0.6040(10) 0.3780(10) 0.8550(10) 0.039(3) 1
H(412) 0.4720(10) 0.4530(10) 0.8050(10) 0.041(3) 1
H(511) 0.7020(10) 0.6100(10) 0.9510(10) 0.041(3) 1
H(512) 0.5850(10) 0.6900(10) 0.8910(10) 0.039(3) 1
H(611) -0.0920(10) -0.0250(10) -0.1190(10) 0.043(3) 1
H(612) -0.0550(10) 0.1170(10) -0.0610(10) 0.047(3) 1
H(711) 0.0040(10) 0.7320(10) 0.8750(10) 0.049(3) 1
H(712) -0.1410(10) 0.7550(10) 0.9080(10) 0.045(3) 1
H(811) -0.1790(10) 0.4090(10) 1.0130(10) 0.044(3) 1
H(812) -0.1370(10) 0.4600(10) 0.8990(10) 0.040(3) 1
H(911) -0.2840(10) 0.0710(10) -0.0460(10) 0.032(3) 1
H(912) -0.3176(9) 0.1646(10) 0.0559(9) 0.031(2) 1

loop_
_atom_type_symbol
_atom_type_description
_atom_type_scat_dispersion_real
_atom_type_scat_dispersion_imag
_atom_type_scat_source
C C 0.0033 0.0016 'Invariom modelling (Acta Cryst. A61, 314--320)'
H H 0.0000 0.0000 'Invariom modelling (Acta Cryst. A61, 314--320)'
N N 0.0061 0.0033 'Invariom modelling (Acta Cryst. A61, 314--320)'
O O 0.0106 0.0060 'Invariom modelling (Acta Cryst. A61, 314--320)'

loop_
_geom_angle_atom_site_label_1
_geom_angle_atom_site_label_2
_geom_angle_atom_site_label_3
_geom_angle_site_symmetry_1
_geom_angle_site_symmetry_2
_geom_angle_site_symmetry_3
_geom_angle
_geom_angle_publ_flag
H(411) O(41) H(412) 1_555 1_555 1_555 105.7(8) no
H(511) O(51) H(512) 1_555 1_555 1_555 104.1(8) no
H(611) O(61) H(612) 1_555 1_555 1_555 103.5(8) no
H(711) O(71) H(712) 1_555 1_555 1_555 107.6(8) no
H(811) O(81) H(812) 1_555 1_555 1_555 108.2(8) no
H(911) O(91) H(912) 1_555 1_555 1_555 106.5(7) no
C(1) N(1) C(4) 1_555 1_555 1_555 121.37(5) no
C(1) N(1) C(5) 1_555 1_555 1_555 119.24(4) no
C(4) N(1) C(5) 1_555 1_555 1_555 119.30(5) no
C(12) N(2) C(13) 1_555 1_555 1_555 116.04(4) no
H(311) N(3) H(312) 1_555 1_555 1_555 109.3(7) no
N(1) C(1) C(2) 1_555 1_555 1_555 118.16(5) no
N(1) C(1) C(3) 1_555 1_555 1_555 118.70(5) no
N(1) C(1) H(11) 1_555 1_555 1_555 113.4(5) no
C(2) C(1) C(3) 1_555 1_555 1_555 60.40(4) no
C(2) C(1) H(11) 1_555 1_555 1_555 118.3(5) no
C(3) C(1) H(11) 1_555 1_555 1_555 118.1(5) no
C(1) C(2) C(3) 1_555 1_555 1_555 59.78(4) no
C(1) C(2) H(21) 1_555 1_555 1_555 116.0(4) no
C(1) C(2) H(22) 1_555 1_555 1_555 114.8(5) no
C(3) C(2) H(21) 1_555 1_555 1_555 116.1(4) no
C(3) C(2) H(22) 1_555 1_555 1_555 117.3(5) no
H(21) C(2) H(22) 1_555 1_555 1_555 119.0(6) no
C(1) C(3) C(2) 1_555 1_555 1_555 59.82(4) no
C(1) C(3) H(31) 1_555 1_555 1_555 117.8(5) no
C(1) C(3) H(32) 1_555 1_555 1_555 115.7(5) no
C(2) C(3) H(31) 1_555 1_555 1_555 118.9(5) no
C(2) C(3) H(32) 1_555 1_555 1_555 116.4(5) no
H(31) C(3) H(32) 1_555 1_555 1_555 116.3(7) no
N(1) C(4) C(9) 1_555 1_555 1_555 119.07(5) no
N(1) C(4) C(17) 1_555 1_555 1_555 120.24(5) no
C(9) C(4) C(17) 1_555 1_555 1_555 120.69(5) no
N(1) C(5) C(6) 1_555 1_555 1_555 125.09(5) no
N(1) C(5) H(51) 1_555 1_555 1_555 116.1(4) no
C(6) C(5) H(51) 1_555 1_555 1_555 118.8(4) no
C(5) C(6) C(7) 1_555 1_555 1_555 117.23(5) no
C(5) C(6) C(8) 1_555 1_555 1_555 119.45(5) no
C(7) C(6) C(8) 1_555 1_555 1_555 123.32(5) no
O(1) C(7) O(2) 1_555 1_555 1_555 124.85(5) no
O(1) C(7) C(6) 1_555 1_555 1_555 117.03(5) no
O(2) C(7) C(6) 1_555 1_555 1_555 118.12(5) no
O(3) C(8) C(6) 1_555 1_555 1_555 123.75(5) no
O(3) C(8) C(9) 1_555 1_555 1_555 121.14(5) no
C(6) C(8) C(9) 1_555 1_555 1_555 115.11(5) no
C(4) C(9) C(8) 1_555 1_555 1_555 121.95(5) no
C(4) C(9) C(10) 1_555 1_555 1_555 118.27(5) no
C(8) C(9) C(10) 1_555 1_555 1_555 119.77(5) no
C(9) C(10) C(11) 1_555 1_555 1_555 119.92(5) no
C(9) C(10) H(101) 1_555 1_555 1_555 120.0(5) no
C(11) C(10) H(101) 1_555 1_555 1_555 120.1(5) no
F(1) C(11) C(10) 1_555 1_555 1_555 118.14(5) no
F(1) C(11) C(12) 1_555 1_555 1_555 118.45(5) no
C(10) C(11) C(12) 1_555 1_555 1_555 123.38(5) no
N(2) C(12) C(11) 1_555 1_555 1_555 119.72(5) no
N(2) C(12) C(17) 1_555 1_555 1_555 123.50(5) no
C(11) C(12) C(17) 1_555 1_555 1_555 116.72(5) no
N(2) C(13) C(14) 1_555 1_555 1_555 110.41(4) no
N(2) C(13) H(131) 1_555 1_555 1_555 107.3(4) no
N(2) C(13) H(132) 1_555 1_555 1_555 113.1(4) no
C(14) C(13) H(131) 1_555 1_555 1_555 107.3(4) no
C(14) C(13) H(132) 1_555 1_555 1_555 108.5(4) no
H(131) C(13) H(132) 1_555 1_555 1_555 110.1(6) no
C(13) C(14) H(141) 1_555 1_555 1_555 111.0(5) no
C(13) C(14) H(142) 1_555 1_555 1_555 112.0(4) no
H(141) C(14) H(142) 1_555 1_555 1_555 108.1(6) no
N(3) C(14) C(13) 1_555 1_555 1_555 111.14(5) no
N(3) C(14) H(141) 1_555 1_555 1_555 107.5(4) no
N(3) C(14) H(142) 1_555 1_555 1_555 106.9(4) no
N(3) C(15) C(16) 1_555 1_555 1_555 109.86(5) no
N(3) C(15) H(151) 1_555 1_555 1_555 105.8(5) no
N(3) C(15) H(152) 1_555 1_555 1_555 108.2(5) no
C(16) C(15) H(151) 1_555 1_555 1_555 110.8(5) no
C(16) C(15) H(152) 1_555 1_555 1_555 111.0(5) no
H(151) C(15) H(152) 1_555 1_555 1_555 111.1(7) no
N(2) C(16) C(15) 1_555 1_555 1_555 110.46(5) no
N(2) C(16) H(161) 1_555 1_555 1_555 108.3(4) no
N(2) C(16) H(162) 1_555 1_555 1_555 109.6(5) no
C(15) C(16) H(161) 1_555 1_555 1_555 110.0(4) no
C(15) C(16) H(162) 1_555 1_555 1_555 107.3(5) no
H(161) C(16) H(162) 1_555 1_555 1_555 111.2(6) no
C(4) C(17) C(12) 1_555 1_555 1_555 120.94(5) no
C(4) C(17) H(171) 1_555 1_555 1_555 120.0(4) no
C(12) C(17) H(171) 1_555 1_555 1_555 119.0(4) no

loop_
_geom_bond_atom_site_label_1
_geom_bond_atom_site_label_2
_geom_bond_site_symmetry_1
_geom_bond_site_symmetry_2
_geom_bond_distance
_geom_bond_publ_flag
F(1) C(11) 1_555 1_555 1.3504(6) no
O(1) C(7) 1_555 1_555 1.2595(7) no
O(2) C(7) 1_555 1_555 1.2577(7) no
O(3) C(8) 1_555 1_555 1.2520(7) no
O(41) H(411) 1_555 1_555 0.931(11) no
O(41) H(412) 1_555 1_555 0.965(11) no
O(51) H(511) 1_555 1_555 0.957(11) no
O(51) H(512) 1_555 1_555 0.903(11) no
O(61) H(611) 1_555 1_555 0.948(12) no
O(61) H(612) 1_555 1_555 0.969(12) no
O(71) H(711) 1_555 1_555 0.941(12) no
O(71) H(712) 1_555 1_555 0.922(11) no
O(81) H(811) 1_555 1_555 0.904(11) no
O(81) H(812) 1_555 1_555 0.952(11) no
O(91) H(911) 1_555 1_555 0.919(10) no
O(91) H(912) 1_555 1_555 0.943(10) no
N(1) C(1) 1_555 1_555 1.4523(7) no
N(1) C(4) 1_555 1_555 1.3940(7) no
N(1) C(5) 1_555 1_555 1.3509(7) no
N(2) C(12) 1_555 1_555 1.4006(7) no
N(2) C(13) 1_555 1_555 1.4663(7) no
N(3) H(311) 1_555 1_555 1.026(12) no
N(3) H(312) 1_555 1_555 1.025(10) no
N(2) C(16) 1_555 1_555 1.4782(7) no
N(3) C(14) 1_555 1_555 1.4889(7) no
N(3) C(15) 1_555 1_555 1.4910(8) no
C(1) C(2) 1_555 1_555 1.5010(8) no
C(1) C(3) 1_555 1_555 1.5004(8) no
C(1) H(11) 1_555 1_555 1.030(9) no
C(2) C(3) 1_555 1_555 1.5098(9) no
C(2) H(21) 1_555 1_555 1.070(9) no
C(2) H(22) 1_555 1_555 1.045(10) no
C(3) H(31) 1_555 1_555 1.050(9) no
C(3) H(32) 1_555 1_555 1.051(9) no
C(4) C(9) 1_555 1_555 1.4093(8) no
C(4) C(17) 1_555 1_555 1.4125(8) no
C(5) C(6) 1_555 1_555 1.3738(8) no
C(5) H(51) 1_555 1_555 1.084(9) no
C(6) C(7) 1_555 1_555 1.5023(8) no
C(6) C(8) 1_555 1_555 1.4400(7) no
C(8) C(9) 1_555 1_555 1.4650(8) no
C(9) C(10) 1_555 1_555 1.4110(7) no
C(10) C(11) 1_555 1_555 1.3629(8) no
C(10) H(101) 1_555 1_555 1.031(9) no
C(11) C(12) 1_555 1_555 1.4205(8) no
C(12) C(17) 1_555 1_555 1.3933(7) no
C(13) C(14) 1_555 1_555 1.5222(8) no
C(13) H(131) 1_555 1_555 1.086(9) no
C(13) H(132) 1_555 1_555 1.094(9) no
C(14) H(141) 1_555 1_555 1.052(9) no
C(14) H(142) 1_555 1_555 1.060(9) no
C(15) C(16) 1_555 1_555 1.5103(8) no
C(15) H(151) 1_555 1_555 1.061(9) no
C(15) H(152) 1_555 1_555 1.084(10) no
C(16) H(161) 1_555 1_555 1.087(9) no
C(16) H(162) 1_555 1_555 1.046(9) no
C(17) H(171) 1_555 1_555 1.079(8) no

loop_
_geom_hbond_atom_site_label_D
_geom_hbond_atom_site_label_H
_geom_hbond_atom_site_label_A
_geom_hbond_site_symmetry_A
_geom_hbond_distance_DH
_geom_hbond_distance_HA
_geom_hbond_distance_DA
_geom_hbond_angle_DHA
_geom_hbond_publ_flag
N(3) H(311) O(51) 1_444 1.025(10) 2.533(10) 3.0458(8) 110.4(7) yes
N(3) H(311) O(41) 2_556 1.025(10) 1.979(10) 2.8063(7) 135.8(9) yes
N(3) H(312) O(91) . 1.024(9) 1.814(9) 2.8153(7) 164.6(8) yes
O(41) H(412) O(1) . 0.964(10) 1.845(10) 2.8064(6) 175.2(9) yes
O(41) H(411) O(81) 1_655 0.932(10) 1.887(10) 2.8055(8) 168.0(9) yes
O(51) H(511) O(81) 1_655 0.962(10) 1.868(10) 2.8032(8) 163.4(9) yes
O(51) H(512) O(1) . 0.902(10) 1.941(10) 2.8265(7) 167.1(9) yes
O(61) H(611) O(71) 1_544 0.953(10) 1.869(10) 2.8150(8) 171.6(9) yes
O(61) H(612) O(71) 2_566 0.972(10) 1.927(11) 2.8842(8) 167.8(9) yes
O(71) H(711) O(2) . 0.944(10) 2.044(10) 2.8392(7) 140.8(8) yes
O(71) H(711) O(3) . 0.944(10) 2.302(10) 3.0702(7) 138.1(8) yes
O(71) H(712) O(51) 1_455 0.923(10) 1.922(10) 2.8272(8) 166.2(9) yes
O(81) H(811) O(2) 2_567 0.902(11) 2.050(10) 2.8624(7) 149.1(9) yes
O(81) H(811) O(3) 2_567 0.902(11) 2.504(10) 3.1874(7) 132.9(8) yes
O(81) H(812) O(3) . 0.953(10) 1.764(10) 2.7104(7) 171.8(9) yes
O(91) H(911) O(61) . 0.917(10) 1.906(10) 2.8085(7) 167.9(9) yes
O(91) H(912) O(2) 2_566 0.942(10) 1.791(10) 2.7102(6) 164.1(8) yes

loop_
_geom_torsion_atom_site_label_1
_geom_torsion_atom_site_label_2
_geom_torsion_atom_site_label_3
_geom_torsion_atom_site_label_4
_geom_torsion_site_symmetry_1
_geom_torsion_site_symmetry_2
_geom_torsion_site_symmetry_3
_geom_torsion_site_symmetry_4
_geom_torsion
C(4) N(1) C(1) C(2) 1_555 1_555 1_555 1_555 -139.10(10)
C(4) N(1) C(1) C(3) 1_555 1_555 1_555 1_555 -69.30(10)
C(1) N(1) C(4) C(9) 1_555 1_555 1_555 1_555 -176.50(10)
C(1) N(1) C(4) C(17) 1_555 1_555 1_555 1_555 3.40(10)
C(4) N(1) C(1) H(11) 1_555 1_555 1_555 1_555 76.0(6)
C(5) N(1) C(1) C(2) 1_555 1_555 1_555 1_555 44.20(10)
C(5) N(1) C(1) C(3) 1_555 1_555 1_555 1_555 114.00(10)
C(1) N(1) C(5) C(6) 1_555 1_555 1_555 1_555 176.30(10)
C(5) N(1) C(1) H(11) 1_555 1_555 1_555 1_555 -100.6(6)
C(1) N(1) C(5) H(51) 1_555 1_555 1_555 1_555 -3.9(6)
C(4) N(1) C(5) C(6) 1_555 1_555 1_555 1_555 -0.40(10)
C(5) N(1) C(4) C(9) 1_555 1_555 1_555 1_555 0.10(10)
C(5) N(1) C(4) C(17) 1_555 1_555 1_555 1_555 -179.90(10)
C(4) N(1) C(5) H(51) 1_555 1_555 1_555 1_555 179.4(6)
C(13) N(2) C(12) C(11) 1_555 1_555 1_555 1_555 -170.10(10)
C(12) N(2) C(13) C(14) 1_555 1_555 1_555 1_555 169.40(10)
C(13) N(2) C(12) C(17) 1_555 1_555 1_555 1_555 7.00(10)
C(12) N(2) C(13) H(131) 1_555 1_555 1_555 1_555 52.8(5)
C(12) N(2) C(13) H(132) 1_555 1_555 1_555 1_555 -68.8(5)
N(1) C(1) C(2) C(3) 1_555 1_555 1_555 1_555 108.80(10)
N(1) C(1) C(2) H(21) 1_555 1_555 1_555 1_555 2.4(6)
N(1) C(1) C(2) H(22) 1_555 1_555 1_555 1_555 -142.7(6)
N(1) C(1) C(3) C(2) 1_555 1_555 1_555 1_555 -107.90(10)
N(1) C(1) C(3) H(31) 1_555 1_555 1_555 1_555 143.1(6)
N(1) C(1) C(3) H(32) 1_555 1_555 1_555 1_555 -1.1(6)
C(2) C(1) C(3) C(2) 1_555 1_555 1_555 1_555 0.00(10)
C(3) C(1) C(2) C(3) 1_555 1_555 1_555 1_555 0.00(10)
C(3) C(1) C(2) H(21) 1_555 1_555 1_555 1_555 -106.5(6)
C(3) C(1) C(2) H(22) 1_555 1_555 1_555 1_555 108.4(6)
C(2) C(1) C(3) H(31) 1_555 1_555 1_555 1_555 -109.0(6)
C(2) C(1) C(3) H(32) 1_555 1_555 1_555 1_555 106.9(6)
H(11) C(1) C(2) C(3) 1_555 1_555 1_555 1_555 -108.1(6)
H(11) C(1) C(2) H(21) 1_555 1_555 1_555 1_555 145.5(8)
H(11) C(1) C(2) H(22) 1_555 1_555 1_555 1_555 0.4(8)
H(11) C(1) C(3) C(2) 1_555 1_555 1_555 1_555 108.3(6)
H(11) C(1) C(3) H(31) 1_555 1_555 1_555 1_555 -0.7(8)
H(11) C(1) C(3) H(32) 1_555 1_555 1_555 1_555 -144.8(8)
C(1) C(2) C(3) C(1) 1_555 1_555 1_555 1_555 0.00(10)
C(1) C(2) C(3) H(31) 1_555 1_555 1_555 1_555 107.1(6)
C(1) C(2) C(3) H(32) 1_555 1_555 1_555 1_555 -105.8(6)
H(21) C(2) C(3) C(1) 1_555 1_555 1_555 1_555 106.2(6)
H(21) C(2) C(3) H(31) 1_555 1_555 1_555 1_555 -146.6(8)
H(21) C(2) C(3) H(32) 1_555 1_555 1_555 1_555 0.4(8)
H(22) C(2) C(3) C(1) 1_555 1_555 1_555 1_555 -104.2(6)
H(22) C(2) C(3) H(31) 1_555 1_555 1_555 1_555 2.9(9)
H(22) C(2) C(3) H(32) 1_555 1_555 1_555 1_555 150.0(8)
N(1) C(4) C(9) C(8) 1_555 1_555 1_555 1_555 1.20(10)
N(1) C(4) C(9) C(10) 1_555 1_555 1_555 1_555 -177.40(10)
N(1) C(4) C(17) C(12) 1_555 1_555 1_555 1_555 177.50(10)
N(1) C(4) C(17) H(171) 1_555 1_555 1_555 1_555 -5.7(5)
C(17) C(4) C(9) C(8) 1_555 1_555 1_555 1_555 -178.70(10)
C(17) C(4) C(9) C(10) 1_555 1_555 1_555 1_555 2.70(10)
C(9) C(4) C(17) C(12) 1_555 1_555 1_555 1_555 -2.60(10)
C(9) C(4) C(17) H(171) 1_555 1_555 1_555 1_555 174.2(5)
N(1) C(5) C(6) C(7) 1_555 1_555 1_555 1_555 179.00(10)
N(1) C(5) C(6) C(8) 1_555 1_555 1_555 1_555 -0.60(10)
H(51) C(5) C(6) C(7) 1_555 1_555 1_555 1_555 -0.8(6)
H(51) C(5) C(6) C(8) 1_555 1_555 1_555 1_555 179.5(6)
C(5) C(6) C(7) O(1) 1_555 1_555 1_555 1_555 -26.40(10)
C(5) C(6) C(7) O(2) 1_555 1_555 1_555 1_555 152.90(10)
C(5) C(6) C(8) O(3) 1_555 1_555 1_555 1_555 -178.90(10)
C(5) C(6) C(8) C(9) 1_555 1_555 1_555 1_555 1.80(10)
C(8) C(6) C(7) O(1) 1_555 1_555 1_555 1_555 153.30(10)
C(8) C(6) C(7) O(2) 1_555 1_555 1_555 1_555 -27.50(10)
C(7) C(6) C(8) O(3) 1_555 1_555 1_555 1_555 1.40(10)
C(7) C(6) C(8) C(9) 1_555 1_555 1_555 1_555 -177.90(10)
O(3) C(8) C(9) C(4) 1_555 1_555 1_555 1_555 178.60(10)
O(3) C(8) C(9) C(10) 1_555 1_555 1_555 1_555 -2.90(10)
C(6) C(8) C(9) C(4) 1_555 1_555 1_555 1_555 -2.10(10)
C(6) C(8) C(9) C(10) 1_555 1_555 1_555 1_555 176.40(10)
C(4) C(9) C(10) C(11) 1_555 1_555 1_555 1_555 -0.30(10)
C(4) C(9) C(10) H(101) 1_555 1_555 1_555 1_555 177.3(6)
C(8) C(9) C(10) C(11) 1_555 1_555 1_555 1_555 -178.90(10)
C(8) C(9) C(10) H(101) 1_555 1_555 1_555 1_555 -1.3(6)
C(9) C(10) C(11) F(1) 1_555 1_555 1_555 1_555 175.50(10)
C(9) C(10) C(11) C(12) 1_555 1_555 1_555 1_555 -2.30(10)
H(101) C(10) C(11) F(1) 1_555 1_555 1_555 1_555 -2.1(6)
H(101) C(10) C(11) C(12) 1_555 1_555 1_555 1_555 -179.9(6)
F(1) C(11) C(12) N(2) 1_555 1_555 1_555 1_555 1.90(10)
F(1) C(11) C(12) C(17) 1_555 1_555 1_555 1_555 -175.40(10)
C(10) C(11) C(12) N(2) 1_555 1_555 1_555 1_555 179.80(10)
C(10) C(11) C(12) C(17) 1_555 1_555 1_555 1_555 2.40(10)
N(2) C(12) C(17) C(4) 1_555 1_555 1_555 1_555 -177.20(10)
N(2) C(12) C(17) H(171) 1_555 1_555 1_555 1_555 6.0(5)
C(11) C(12) C(17) C(4) 1_555 1_555 1_555 1_555 0.10(10)
C(11) C(12) C(17) H(171) 1_555 1_555 1_555 1_555 -176.8(5)
N(2) C(13) C(14) H(141) 1_555 1_555 1_555 1_555 175.7(6)
N(2) C(13) C(14) H(142) 1_555 1_555 1_555 1_555 -63.4(5)
H(131) C(13) C(14) H(141) 1_555 1_555 1_555 1_555 -67.7(7)
H(131) C(13) C(14) H(142) 1_555 1_555 1_555 1_555 53.2(7)
H(132) C(13) C(14) H(141) 1_555 1_555 1_555 1_555 51.3(7)
H(132) C(13) C(14) H(142) 1_555 1_555 1_555 1_555 172.2(7)
H(151) C(15) C(16) H(161) 1_555 1_555 1_555 1_555 177.2(7)
H(151) C(15) C(16) H(162) 1_555 1_555 1_555 1_555 -61.7(8)
H(152) C(15) C(16) H(161) 1_555 1_555 1_555 1_555 -58.9(8)
H(152) C(15) C(16) H(162) 1_555 1_555 1_555 1_555 62.2(8)
